data_1545212
loop_
_publ_author_name
'Lu, Yandong'
'Yuan, Haosen'
'Zhou, Shijie'
'Luo, Tuoping'

_publ_section_title
;
 Total Syntheses of (-)-Hibiscone C and Lysergine: A
 Cyclization/Fragmentation Strategy.
;
_journal_issue 3
_journal_name_full 'Organic letters'
_journal_page_first 620
_journal_page_last 623
_journal_paper_doi 10.1021/acs.orglett.6b03778
_journal_volume 19
_journal_year 2017
_chemical_absolute_configuration syn
_chemical_formula_moiety 'C21 H27 Br O4'
_chemical_formula_sum 'C21 H27 Br O4'
_chemical_formula_weight 423.33
_chemical_name_systematic
;
 ? 
;
_space_group_crystal_system orthorhombic
_space_group_IT_number 19
_space_group_name_Hall 'P 2ac 2ab'
_space_group_name_H-M_alt 'P 21 21 21'
_symmetry_space_group_name_Hall 'P 2ac 2ab'
_symmetry_space_group_name_H-M 'P 21 21 21'
_atom_sites_solution_hydrogens geom
_atom_sites_solution_primary iterative
_audit_creation_date 2017-01-07
_audit_creation_method
;
Olex2 1.2
(compiled 2016.02.19 svn.r3266 for OlexSys, GUI svn.r5155)
;
_cell_angle_alpha 90
_cell_angle_beta 90
_cell_angle_gamma 90
_cell_formula_units_Z 4
_cell_length_a 6.2720(5)
_cell_length_b 7.7404(6)
_cell_length_c 40.175(3)
_cell_measurement_reflns_used 1406
_cell_measurement_temperature 180.00(10)
_cell_measurement_theta_max 26.1460
_cell_measurement_theta_min 3.2600
_cell_volume 1950.4(3)
_computing_cell_refinement
;
CrysAlisPro, Agilent Technologies,
Version 1.171.36.32 (release 02-08-2013 CrysAlis171 .NET)
(compiled Aug  2 2013,16:46:58)
;
_computing_data_collection
;
CrysAlisPro, Agilent Technologies,
Version 1.171.36.32 (release 02-08-2013 CrysAlis171 .NET)
(compiled Aug  2 2013,16:46:58)
;
_computing_data_reduction
;
CrysAlisPro, Agilent Technologies,
Version 1.171.36.32 (release 02-08-2013 CrysAlis171 .NET)
(compiled Aug  2 2013,16:46:58)
;
_computing_molecular_graphics 'Olex2 (Dolomanov et al., 2009)'
_computing_publication_material 'Olex2 (Dolomanov et al., 2009)'
_computing_structure_refinement 'ShelXL (Sheldrick, 2015)'
_computing_structure_solution
;
Superflip (Palatinus & Chapuis, 2007;Palatinus & van der Lee, 2008;
Palatinus et al., 2012)
;
_diffrn_ambient_temperature 180.00(10)
_diffrn_detector_area_resol_mean 10.3914
_diffrn_measured_fraction_theta_full 0.990
_diffrn_measured_fraction_theta_max 0.991
_diffrn_measurement_details
;
#__ type_ start__ end____ width___ exp.time_
  1 omega   13.00   58.00   0.7500    2.1800
omega____ theta____ kappa____ phi______ frames
    -      -11.7954    0.0000 -150.0000 60

#__ type_ start__ end____ width___ exp.time_
  2 omega  -88.00  -25.75   0.7500    2.1800
omega____ theta____ kappa____ phi______ frames
    -      -11.7954    0.0000 -150.0000 83
;
_diffrn_measurement_device_type 'SuperNova, Dual, Cu at zero, Atlas'
_diffrn_measurement_method '\w scans'
_diffrn_orient_matrix_UB_11 0.0360010000
_diffrn_orient_matrix_UB_12 -0.0864248000
_diffrn_orient_matrix_UB_13 -0.0016469000
_diffrn_orient_matrix_UB_21 0.0763541000
_diffrn_orient_matrix_UB_22 0.0270564000
_diffrn_orient_matrix_UB_23 -0.0119455000
_diffrn_orient_matrix_UB_31 0.0752534000
_diffrn_orient_matrix_UB_32 0.0139327000
_diffrn_orient_matrix_UB_33 0.0128968000
_diffrn_radiation_monochromator mirror
_diffrn_radiation_type MoK\a
_diffrn_radiation_wavelength 0.71073
_diffrn_reflns_av_R_equivalents 0.0349
_diffrn_reflns_av_unetI/netI 0.0774
_diffrn_reflns_Laue_measured_fraction_full 0.990
_diffrn_reflns_Laue_measured_fraction_max 0.991
_diffrn_reflns_limit_h_max 7
_diffrn_reflns_limit_h_min -7
_diffrn_reflns_limit_k_max 9
_diffrn_reflns_limit_k_min -5
_diffrn_reflns_limit_l_max 42
_diffrn_reflns_limit_l_min -49
_diffrn_reflns_number 5027
_diffrn_reflns_point_group_measured_fraction_full 0.925
_diffrn_reflns_point_group_measured_fraction_max 0.917
_diffrn_reflns_theta_full 25.242
_diffrn_reflns_theta_max 26.008
_diffrn_reflns_theta_min 3.287
_diffrn_source 'SuperNova (Mo) X-ray Source'
_exptl_absorpt_coefficient_mu 2.131
_exptl_absorpt_correction_T_max 1.00000
_exptl_absorpt_correction_T_min 0.59642
_exptl_absorpt_correction_type multi-scan
_exptl_absorpt_process_details
;
CrysAlisPro, Agilent Technologies,
Version 1.171.36.32 (release 02-08-2013 CrysAlis171 .NET)
(compiled Aug  2 2013,16:46:58)
Empirical absorption correction using spherical harmonics,
 implemented in SCALE3 ABSPACK scaling algorithm.
;
_exptl_crystal_colour
;
;
_exptl_crystal_density_diffrn 1.442
_exptl_crystal_density_method 'not measured'
_exptl_crystal_description block
_exptl_crystal_F_000 880
_exptl_crystal_size_max 0.1
_exptl_crystal_size_mid 0.1
_exptl_crystal_size_min 0.05
_refine_diff_density_max 0.265
_refine_diff_density_min -0.387
_refine_diff_density_rms 0.067
_refine_ls_abs_structure_details
;
 Flack x determined using 929 quotients [(I+)-(I-)]/[(I+)+(I-)]
 (Parsons, Flack and Wagner, Acta Cryst. B69 (2013) 249-259).
;
_refine_ls_abs_structure_Flack 0.002(10)
_refine_ls_extinction_method none
_refine_ls_goodness_of_fit_ref 1.039
_refine_ls_hydrogen_treatment constr
_refine_ls_matrix_type full
_refine_ls_number_parameters 238
_refine_ls_number_reflns 3532
_refine_ls_number_restraints 0
_refine_ls_restrained_S_all 1.039
_refine_ls_R_factor_all 0.0579
_refine_ls_R_factor_gt 0.0434
_refine_ls_shift/su_max 0.001
_refine_ls_shift/su_mean 0.000
_refine_ls_structure_factor_coef Fsqd
_refine_ls_weighting_details 'w=1/[\s^2^(Fo^2^)+(0.0059P)^2^] where P=(Fo^2^+2Fc^2^)/3'
_refine_ls_weighting_scheme calc
_refine_ls_wR_factor_gt 0.0727
_refine_ls_wR_factor_ref 0.0783
_reflns_Friedel_coverage 0.566
_reflns_Friedel_fraction_full 0.830
_reflns_Friedel_fraction_max 0.810
_reflns_number_gt 2969
_reflns_number_total 3532
_reflns_threshold_expression 'I > 2\s(I)'
_cod_data_source_file ol6b03778_si_002.cif
_cod_data_source_block exp_6038
_cod_database_code 1545212
_shelxl_version_number 2014-3
_chemical_oxdiff_formula 'C21 H27 Br1 O4'
_shelx_space_group_comment
;
The symmetry employed for this shelxl refinement is uniquely defined
by the following loop, which should always be used as a source of
symmetry information in preference to the above space-group names.
They are only intended as comments.
;
_shelx_estimated_absorpt_t_max 0.901
_shelx_estimated_absorpt_t_min 0.815
_reflns_odcompleteness_completeness 98.79
_reflns_odcompleteness_iscentric 1
_reflns_odcompleteness_theta 25.97
_olex2_refinement_description
;
1. Fixed Uiso
 At 1.2 times of:
  All C(H) groups, All C(H,H) groups
 At 1.5 times of:
  All C(H,H,H) groups, All O(H) groups
2.a Ternary CH refined with riding coordinates:
 C1(H1), C3(H3), C4(H4), C8(H8), C9(H9), C11(H11)
2.b Secondary CH2 refined with riding coordinates:
 C5(H5a,H5b), C6(H6a,H6b), C7(H7a,H7b), C10(H10a,H10b), C14(H14a,H14b)
2.c Aromatic/amide H refined with riding coordinates:
 C17(H17), C18(H18), C20(H20), C21(H21)
2.d Idealised Me refined as rotating group:
 C12(H12a,H12b,H12c), C13(H13a,H13b,H13c)
2.e Idealised tetrahedral OH refined as rotating group:
 O2(H2)
;
_olex2_submission_special_instructions 'No special instructions were received'

loop_
_space_group_symop_operation_xyz
'x, y, z'
'-x+1/2, -y, z+1/2'
'x+1/2, -y+1/2, -z'
'-x, y+1/2, -z+1/2'

loop_
_atom_site_label
_atom_site_type_symbol
_atom_site_fract_x
_atom_site_fract_y
_atom_site_fract_z
_atom_site_U_iso_or_equiv
_atom_site_adp_type
_atom_site_occupancy
_atom_site_site_symmetry_order
_atom_site_calc_flag
_atom_site_refinement_flags_posn
Br1 Br 0.33752(10) 1.13047(8) 0.54214(2) 0.03785(18) Uani 1 1 d .
C1 C 0.8522(8) 0.6154(6) 0.31704(10) 0.0217(10) Uani 1 1 d .
H1 H 0.9802 0.6888 0.3125 0.026 Uiso 1 1 calc R
C2 C 0.7821(7) 0.6129(7) 0.35190(10) 0.0183(10) Uani 1 1 d .
C3 C 0.6728(8) 0.4541(6) 0.36546(10) 0.0172(10) Uani 1 1 d .
H3 H 0.7421 0.4318 0.3875 0.021 Uiso 1 1 calc R
C4 C 0.4348(8) 0.4854(7) 0.37346(12) 0.0235(12) Uani 1 1 d .
H4 H 0.4236 0.5804 0.3903 0.028 Uiso 1 1 calc R
C5 C 0.3334(9) 0.3228(6) 0.38779(11) 0.0310(13) Uani 1 1 d .
H5A H 0.3962 0.2987 0.4099 0.037 Uiso 1 1 calc R
H5B H 0.1787 0.3424 0.3908 0.037 Uiso 1 1 calc R
C6 C 0.3664(9) 0.1678(7) 0.36545(12) 0.0321(13) Uani 1 1 d .
H6A H 0.2956 0.1880 0.3438 0.039 Uiso 1 1 calc R
H6B H 0.3013 0.0645 0.3758 0.039 Uiso 1 1 calc R
C7 C 0.6045(8) 0.1363(8) 0.35990(11) 0.0306(13) Uani 1 1 d .
H7A H 0.6723 0.1082 0.3815 0.037 Uiso 1 1 calc R
H7B H 0.6227 0.0353 0.3450 0.037 Uiso 1 1 calc R
C8 C 0.7176(7) 0.2921(6) 0.34458(10) 0.0201(11) Uani 1 1 d .
H8 H 0.8739 0.2690 0.3466 0.024 Uiso 1 1 calc R
C9 C 0.6737(9) 0.3233(6) 0.30706(9) 0.0196(10) Uani 1 1 d .
H9 H 0.5264 0.3717 0.3050 0.023 Uiso 1 1 calc R
C10 C 0.8297(9) 0.4620(6) 0.29492(10) 0.0233(11) Uani 1 1 d .
H10A H 0.9718 0.4083 0.2922 0.028 Uiso 1 1 calc R
H10B H 0.7825 0.5022 0.2727 0.028 Uiso 1 1 calc R
C11 C 0.6839(10) 0.1595(6) 0.28549(10) 0.0284(12) Uani 1 1 d .
H11 H 0.5733 0.0775 0.2940 0.034 Uiso 1 1 calc R
C12 C 0.6312(11) 0.1991(8) 0.24897(11) 0.0439(16) Uani 1 1 d .
H12A H 0.7403 0.2759 0.2397 0.066 Uiso 1 1 calc GR
H12B H 0.4916 0.2555 0.2476 0.066 Uiso 1 1 calc GR
H12C H 0.6280 0.0911 0.2362 0.066 Uiso 1 1 calc GR
C13 C 0.9008(9) 0.0674(7) 0.28732(13) 0.0357(15) Uani 1 1 d .
H13A H 0.8972 -0.0367 0.2734 0.054 Uiso 1 1 calc GR
H13B H 0.9308 0.0351 0.3104 0.054 Uiso 1 1 calc GR
H13C H 1.0127 0.1452 0.2792 0.054 Uiso 1 1 calc GR
C14 C 0.9079(8) 0.7226(7) 0.37524(11) 0.0259(12) Uani 1 1 d .
H14A H 1.0320 0.6567 0.3837 0.031 Uiso 1 1 calc R
H14B H 0.9616 0.8260 0.3634 0.031 Uiso 1 1 calc R
C15 C 0.8822(8) 0.8261(6) 0.43011(11) 0.0221(12) Uani 1 1 d .
C16 C 0.7432(7) 0.8915(6) 0.45688(12) 0.0211(10) Uani 1 1 d .
C17 C 0.8284(9) 0.9097(6) 0.48864(10) 0.0228(11) Uani 1 1 d .
H17 H 0.9708 0.8740 0.4928 0.027 Uiso 1 1 calc R
C18 C 0.7088(8) 0.9790(6) 0.51426(11) 0.0247(12) Uani 1 1 d .
H18 H 0.7664 0.9895 0.5360 0.030 Uiso 1 1 calc R
C19 C 0.5046(8) 1.0324(6) 0.50746(11) 0.0229(12) Uani 1 1 d .
C20 C 0.4145(8) 1.0184(7) 0.47625(11) 0.0228(12) Uani 1 1 d .
H20 H 0.2740 1.0589 0.4721 0.027 Uiso 1 1 calc R
C21 C 0.5342(8) 0.9439(6) 0.45108(11) 0.0224(12) Uani 1 1 d .
H21 H 0.4731 0.9284 0.4297 0.027 Uiso 1 1 calc R
O1 O 0.6615(6) 0.7102(4) 0.32654(7) 0.0236(7) Uani 1 1 d .
O2 O 0.3107(6) 0.5311(5) 0.34475(8) 0.0283(8) Uani 1 1 d .
H2 H 0.3818 0.5975 0.3325 0.042 Uiso 1 1 calc GR
O3 O 0.7732(5) 0.7752(4) 0.40297(7) 0.0212(8) Uani 1 1 d .
O4 O 1.0740(6) 0.8208(6) 0.43179(9) 0.0406(11) Uani 1 1 d .

loop_
_atom_site_aniso_label
_atom_site_aniso_U_11
_atom_site_aniso_U_22
_atom_site_aniso_U_33
_atom_site_aniso_U_23
_atom_site_aniso_U_13
_atom_site_aniso_U_12
Br1 0.0507(3) 0.0392(3) 0.0236(2) -0.0044(3) 0.0091(3) 0.0119(3)
C1 0.027(3) 0.018(2) 0.020(2) 0.000(2) -0.002(2) 0.002(3)
C2 0.020(3) 0.017(3) 0.018(2) -0.004(2) -0.0018(19) 0.005(2)
C3 0.021(2) 0.016(2) 0.015(2) -0.0021(19) -0.002(2) 0.001(2)
C4 0.025(3) 0.023(3) 0.023(3) -0.006(2) 0.003(2) 0.000(2)
C5 0.028(3) 0.037(3) 0.028(2) -0.002(2) 0.006(3) -0.005(3)
C6 0.035(3) 0.030(3) 0.032(3) -0.001(2) 0.009(3) -0.008(3)
C7 0.049(3) 0.024(3) 0.020(2) 0.005(2) 0.006(2) 0.001(3)
C8 0.023(3) 0.020(3) 0.018(2) -0.003(2) 0.000(2) 0.006(2)
C9 0.029(3) 0.014(2) 0.016(2) -0.0029(18) 0.005(2) 0.003(2)
C10 0.034(3) 0.021(3) 0.015(2) -0.0008(19) 0.003(3) -0.001(3)
C11 0.042(3) 0.021(3) 0.022(2) -0.006(2) 0.003(3) -0.004(3)
C12 0.071(4) 0.033(3) 0.027(3) -0.012(2) -0.005(3) -0.008(3)
C13 0.049(4) 0.026(3) 0.032(3) -0.006(2) 0.010(3) 0.006(3)
C14 0.030(3) 0.026(3) 0.022(2) -0.007(2) 0.006(2) -0.001(2)
C15 0.030(3) 0.016(3) 0.021(2) -0.002(2) 0.001(2) -0.003(2)
C16 0.029(2) 0.014(2) 0.020(2) -0.005(3) -0.002(2) 0.000(2)
C17 0.024(2) 0.025(3) 0.020(2) 0.000(2) -0.004(3) 0.001(3)
C18 0.034(3) 0.022(3) 0.019(2) -0.002(2) -0.005(2) -0.005(2)
C19 0.035(3) 0.015(3) 0.019(2) -0.002(2) 0.006(2) -0.005(2)
C20 0.027(3) 0.021(3) 0.020(2) 0.001(2) -0.003(2) -0.002(2)
C21 0.026(3) 0.021(3) 0.020(3) -0.001(2) 0.002(2) -0.006(2)
O1 0.0280(18) 0.0186(18) 0.0240(16) 0.0012(14) -0.0009(18) 0.0046(18)
O2 0.0218(19) 0.032(2) 0.0307(19) 0.0018(16) -0.0009(17) 0.0042(18)
O3 0.0222(19) 0.0236(19) 0.0179(16) -0.0082(15) 0.0002(15) 0.0033(15)
O4 0.019(2) 0.064(3) 0.039(2) -0.022(2) -0.0001(17) 0.0009(19)

loop_
_atom_type_symbol
_atom_type_description
_atom_type_scat_dispersion_real
_atom_type_scat_dispersion_imag
_atom_type_scat_source
C C 0.0033 0.0016 'International Tables Vol C Tables 4.2.6.8 and 6.1.1.4'
H H 0.0000 0.0000 'International Tables Vol C Tables 4.2.6.8 and 6.1.1.4'
Br Br -0.2901 2.4595 'International Tables Vol C Tables 4.2.6.8 and 6.1.1.4'
O O 0.0106 0.0060 'International Tables Vol C Tables 4.2.6.8 and 6.1.1.4'

loop_
_geom_angle_atom_site_label_1
_geom_angle_atom_site_label_2
_geom_angle_atom_site_label_3
_geom_angle
C2 C1 H1 114.9
C2 C1 C10 122.0(4)
C10 C1 H1 114.9
O1 C1 H1 114.9
O1 C1 C2 60.6(3)
O1 C1 C10 118.7(4)
C1 C2 C3 119.4(4)
C1 C2 C14 115.7(4)
C1 C2 O1 59.2(3)
C14 C2 C3 118.5(4)
O1 C2 C3 115.6(4)
O1 C2 C14 114.5(4)
C2 C3 H3 105.2
C2 C3 C4 112.7(4)
C2 C3 C8 112.6(4)
C4 C3 H3 105.2
C8 C3 H3 105.2
C8 C3 C4 114.7(4)
C3 C4 H4 108.9
C5 C4 C3 110.6(4)
C5 C4 H4 108.9
O2 C4 C3 113.3(4)
O2 C4 H4 108.9
O2 C4 C5 106.3(4)
C4 C5 H5A 109.2
C4 C5 H5B 109.2
H5A C5 H5B 107.9
C6 C5 C4 112.0(4)
C6 C5 H5A 109.2
C6 C5 H5B 109.2
C5 C6 H6A 109.6
C5 C6 H6B 109.6
C5 C6 C7 110.3(5)
H6A C6 H6B 108.1
C7 C6 H6A 109.6
C7 C6 H6B 109.6
C6 C7 H7A 109.1
C6 C7 H7B 109.1
H7A C7 H7B 107.8
C8 C7 C6 112.7(5)
C8 C7 H7A 109.1
C8 C7 H7B 109.1
C3 C8 H8 106.3
C3 C8 C9 111.8(4)
C7 C8 C3 109.9(4)
C7 C8 H8 106.3
C7 C8 C9 115.6(4)
C9 C8 H8 106.3
C8 C9 H9 107.5
C10 C9 C8 107.8(4)
C10 C9 H9 107.5
C10 C9 C11 111.8(4)
C11 C9 C8 114.3(4)
C11 C9 H9 107.5
C1 C10 C9 115.4(4)
C1 C10 H10A 108.4
C1 C10 H10B 108.4
C9 C10 H10A 108.4
C9 C10 H10B 108.4
H10A C10 H10B 107.5
C9 C11 H11 107.6
C9 C11 C13 113.1(5)
C12 C11 C9 111.4(4)
C12 C11 H11 107.6
C12 C11 C13 109.2(4)
C13 C11 H11 107.6
C11 C12 H12A 109.5
C11 C12 H12B 109.5
C11 C12 H12C 109.5
H12A C12 H12B 109.5
H12A C12 H12C 109.5
H12B C12 H12C 109.5
C11 C13 H13A 109.5
C11 C13 H13B 109.5
C11 C13 H13C 109.5
H13A C13 H13B 109.5
H13A C13 H13C 109.5
H13B C13 H13C 109.5
C2 C14 H14A 109.8
C2 C14 H14B 109.8
H14A C14 H14B 108.2
O3 C14 C2 109.5(4)
O3 C14 H14A 109.8
O3 C14 H14B 109.8
O3 C15 C16 113.0(4)
O4 C15 C16 124.2(4)
O4 C15 O3 122.8(4)
C17 C16 C15 118.5(4)
C17 C16 C21 119.1(5)
C21 C16 C15 122.4(4)
C16 C17 H17 119.5
C18 C17 C16 121.0(5)
C18 C17 H17 119.5
C17 C18 H18 120.8
C19 C18 C17 118.3(4)
C19 C18 H18 120.8
C18 C19 Br1 119.2(3)
C18 C19 C20 122.6(5)
C20 C19 Br1 118.1(4)
C19 C20 H20 120.8
C19 C20 C21 118.3(5)
C21 C20 H20 120.8
C16 C21 H21 119.7
C20 C21 C16 120.6(5)
C20 C21 H21 119.7
C1 O1 C2 60.1(3)
C4 O2 H2 109.5
C15 O3 C14 114.0(4)

loop_
_geom_bond_atom_site_label_1
_geom_bond_atom_site_label_2
_geom_bond_distance
Br1 C19 1.901(5)
C1 H1 1.0000
C1 C2 1.468(6)
C1 C10 1.489(6)
C1 O1 1.454(6)
C2 C3 1.509(6)
C2 C14 1.491(6)
C2 O1 1.475(5)
C3 H3 1.0000
C3 C4 1.546(7)
C3 C8 1.535(6)
C4 H4 1.0000
C4 C5 1.523(7)
C4 O2 1.436(6)
C5 H5A 0.9900
C5 H5B 0.9900
C5 C6 1.512(7)
C6 H6A 0.9900
C6 H6B 0.9900
C6 C7 1.530(7)
C7 H7A 0.9900
C7 H7B 0.9900
C7 C8 1.528(7)
C8 H8 1.0000
C8 C9 1.551(6)
C9 H9 1.0000
C9 C10 1.532(6)
C9 C11 1.537(6)
C10 H10A 0.9900
C10 H10B 0.9900
C11 H11 1.0000
C11 C12 1.535(6)
C11 C13 1.538(7)
C12 H12A 0.9800
C12 H12B 0.9800
C12 H12C 0.9800
C13 H13A 0.9800
C13 H13B 0.9800
C13 H13C 0.9800
C14 H14A 0.9900
C14 H14B 0.9900
C14 O3 1.456(5)
C15 C16 1.474(7)
C15 O3 1.346(5)
C15 O4 1.205(6)
C16 C17 1.391(6)
C16 C21 1.392(6)
C17 H17 0.9500
C17 C18 1.382(7)
C18 H18 0.9500
C18 C19 1.373(7)
C19 C20 1.380(6)
C20 H20 0.9500
C20 C21 1.385(7)
C21 H21 0.9500
O2 H2 0.8400

loop_
_geom_hbond_atom_site_label_D
_geom_hbond_atom_site_label_H
_geom_hbond_atom_site_label_A
_geom_hbond_distance_DH
_geom_hbond_distance_HA
_geom_hbond_distance_DA
_geom_hbond_angle_DHA
_geom_hbond_site_symmetry_A
C3 H3 Br1 1.00 2.93 3.908(4) 166.0 3_566
C14 H14A O2 0.99 2.54 3.175(6) 121.8 1_655
O2 H2 O1 0.84 1.97 2.702(5) 144.4 .
